data_7239151
loop_
_publ_author_name
'Zou, Ji-Yong'
'Xu, Na'
'Shi, Wei'
'Gao, Hong-Ling'
'Cui, Jian-Zhong'
'Cheng, Peng'

_publ_section_title
;
 A new family of 3d--4f heterometallic coordination polymers assembled
 with 1H-1,2,3-triazole-4,5-dicarboxylic acid: syntheses, structures and
 magnetic properties
;
_journal_issue 44
_journal_name_full 'RSC Advances'
_journal_page_first 21511
_journal_paper_doi 10.1039/c3ra43118e
_journal_volume 3
_journal_year 2013
_chemical_formula_sum 'C8 H12 Cl Cu2 Er N6 O14'
_chemical_formula_weight 746.02
_space_group_IT_number 13
_space_group_name_Hall '-P 2ya'
_space_group_name_H-M_alt 'P 1 2/a 1'
_symmetry_cell_setting monoclinic
_symmetry_space_group_name_H-M 'P 1 2/a 1'
_atom_sites_solution_hydrogens geom
_atom_sites_solution_primary direct
_atom_sites_solution_secondary difmap
_audit_creation_method SHELXL-97
_cell_angle_alpha 90.00
_cell_angle_beta 103.604(11)
_cell_angle_gamma 90.00
_cell_formula_units_Z 2
_cell_length_a 11.5842(10)
_cell_length_b 6.7720(6)
_cell_length_c 12.0905(15)
_cell_measurement_reflns_used 3328
_cell_measurement_temperature 128.70(14)
_cell_measurement_theta_max 29.1294
_cell_measurement_theta_min 3.0020
_cell_volume 921.87(17)
_computing_cell_refinement CRYSALISPRO
_computing_data_collection CRYSALISPRO
_computing_data_reduction CRYSALISPRO
_computing_structure_refinement 'SHELXL-97 (Sheldrick, 1997)'
_computing_structure_solution 'SHELXS-97 (Sheldrick, 1990)'
_diffrn_ambient_temperature 128.70(14)
_diffrn_detector_area_resol_mean 16.2116
_diffrn_measured_fraction_theta_full 0.999
_diffrn_measured_fraction_theta_max 0.999
_diffrn_measurement_device_type 'SuperNova, Single source at offset), Eos'
_diffrn_measurement_method '\w scans'
_diffrn_radiation_monochromator graphite
_diffrn_radiation_source 'fine-focus sealed tube'
_diffrn_radiation_type MoK\a
_diffrn_radiation_wavelength 0.71073
_diffrn_reflns_av_R_equivalents 0.0498
_diffrn_reflns_av_sigmaI/netI 0.0446
_diffrn_reflns_limit_h_max 13
_diffrn_reflns_limit_h_min -13
_diffrn_reflns_limit_k_max 8
_diffrn_reflns_limit_k_min -7
_diffrn_reflns_limit_l_max 14
_diffrn_reflns_limit_l_min -10
_diffrn_reflns_number 5548
_diffrn_reflns_theta_full 25.00
_diffrn_reflns_theta_max 25.00
_diffrn_reflns_theta_min 3.01
_exptl_absorpt_coefficient_mu 7.031
_exptl_absorpt_correction_T_max 1.00000
_exptl_absorpt_correction_T_min 0.38585
_exptl_absorpt_correction_type multi-scan
_exptl_absorpt_process_details CRYSALISPRO
_exptl_crystal_colour blue
_exptl_crystal_density_diffrn 2.673
_exptl_crystal_density_method 'not measured'
_exptl_crystal_description Block
_exptl_crystal_F_000 706
_exptl_crystal_size_max 0.18
_exptl_crystal_size_mid 0.15
_exptl_crystal_size_min 0.15
_refine_diff_density_max 3.564
_refine_diff_density_min -1.686
_refine_diff_density_rms 0.302
_refine_ls_extinction_method none
_refine_ls_goodness_of_fit_ref 1.208
_refine_ls_hydrogen_treatment mixed
_refine_ls_matrix_type full
_refine_ls_number_parameters 157
_refine_ls_number_reflns 1620
_refine_ls_number_restraints 30
_refine_ls_restrained_S_all 1.207
_refine_ls_R_factor_all 0.0638
_refine_ls_R_factor_gt 0.0624
_refine_ls_shift/su_max 0.000
_refine_ls_shift/su_mean 0.000
_refine_ls_structure_factor_coef Fsqd
_refine_ls_weighting_details 'calc w=1/[\s^2^(Fo^2^)+(0.0008P)^2^+50.5032P] where P=(Fo^2^+2Fc^2^)/3'
_refine_ls_weighting_scheme calc
_refine_ls_wR_factor_gt 0.1384
_refine_ls_wR_factor_ref 0.1392
_reflns_number_gt 1574
_reflns_number_total 1620
_reflns_threshold_expression >2sigma(I)
_cod_data_source_file c3ra43118e.txt
_cod_data_source_block 5-Er
_cod_depositor_comments
;
The following automatic conversions were performed:

data item '_symmetry_cell_setting' value 'Monoclinic' was changed to
'monoclinic' in accordance with the
/home/saulius/struct/COD-crude-data/automatic-downloads/DataCite-retrospective/RSC/depositions/lib/dictionaries/cif_core.dic
dictionary named 'cif_core.dic' version 2.4.2 last updated on
2011-04-26.

Automatic conversion script
Id: cif_fix_values 6909 2019-04-08 15:41:33Z antanas 
;
_cod_original_cell_volume 921.87(16)
_cod_original_sg_symbol_H-M P2/a
_cod_database_code 7239151

loop_
_symmetry_equiv_pos_as_xyz
'x, y, z'
'-x+1/2, y, -z'
'-x, -y, -z'
'x-1/2, -y, z'

loop_
_atom_site_label
_atom_site_type_symbol
_atom_site_fract_x
_atom_site_fract_y
_atom_site_fract_z
_atom_site_U_iso_or_equiv
_atom_site_adp_type
_atom_site_occupancy
_atom_site_symmetry_multiplicity
_atom_site_calc_flag
_atom_site_refinement_flags
Er1 Er 0.7500 0.98821(12) 1.0000 0.0096(3) Uani 1 2 d S
Cu1 Cu 0.38932(14) 0.6003(3) 0.58916(14) 0.0207(4) Uani 1 1 d .
Cl1 Cl 0.2500 0.8751(8) 0.5000 0.0300(12) Uani 1 2 d S
O3 O 0.8331(9) 0.7698(17) 0.9034(9) 0.033(3) Uani 1 1 d U
O5 O 0.7764(10) 1.1474(18) 1.1834(9) 0.035(3) Uani 1 1 d .
H5A H 0.7074 1.1630 1.2034 0.053 Uiso 1 1 d R
H5B H 0.8235 1.0761 1.2377 0.053 Uiso 1 1 d R
O1 O 0.4275(8) 0.7375(15) 0.7371(8) 0.021(2) Uani 1 1 d .
O6 O 0.9039(8) 1.2112(14) 1.0075(8) 0.019(2) Uani 1 1 d .
H6A H 0.9102 1.2399 0.9396 0.028 Uiso 1 1 d R
H6B H 0.8900 1.3183 1.0408 0.028 Uiso 1 1 d R
O2 O 0.5774(8) 0.8448(15) 0.8751(8) 0.022(2) Uani 1 1 d .
N2 N 0.6415(8) 0.5262(16) 0.5633(8) 0.010(2) Uani 1 1 d U
N3 N 0.7486(9) 0.5533(17) 0.6268(10) 0.018(2) Uani 1 1 d U
O4 O 0.9462(8) 0.6840(16) 0.7869(8) 0.025(2) Uani 1 1 d U
N1 N 0.5624(9) 0.5995(17) 0.6141(10) 0.018(2) Uani 1 1 d .
C1 C 0.5387(11) 0.760(2) 0.7825(12) 0.018(3) Uani 1 1 d .
C3 C 0.7383(11) 0.648(2) 0.7231(10) 0.016(3) Uani 1 1 d .
C4 C 0.8499(13) 0.707(2) 0.8117(14) 0.032(4) Uani 1 1 d .
C2 C 0.6194(11) 0.672(2) 0.7147(11) 0.017(3) Uani 1 1 d .
O7 O 0.4716(18) 0.896(3) 0.3718(14) 0.056(5) Uani 0.75 1 d P
O8 O 0.503(4) 0.886(7) 0.499(4) 0.035(10) Uani 0.25 1 d PU

loop_
_atom_site_aniso_label
_atom_site_aniso_U_11
_atom_site_aniso_U_22
_atom_site_aniso_U_33
_atom_site_aniso_U_23
_atom_site_aniso_U_13
_atom_site_aniso_U_12
Er1 0.0043(4) 0.0168(4) 0.0072(4) 0.000 0.0006(3) 0.000
Cu1 0.0100(8) 0.0364(11) 0.0150(8) -0.0124(8) 0.0013(6) -0.0031(7)
Cl1 0.025(3) 0.017(3) 0.043(3) 0.000 -0.001(2) 0.000
O3 0.026(4) 0.037(4) 0.030(4) -0.014(4) -0.002(3) 0.008(4)
O5 0.035(6) 0.045(7) 0.024(6) -0.006(5) 0.005(5) 0.014(6)
O1 0.007(4) 0.035(6) 0.022(5) -0.014(4) 0.004(4) -0.001(4)
O6 0.016(5) 0.020(5) 0.017(5) 0.000(4) -0.001(4) -0.001(4)
O2 0.023(5) 0.026(5) 0.018(5) -0.011(4) 0.004(4) -0.010(4)
N2 0.004(4) 0.018(4) 0.010(4) -0.002(3) 0.003(3) 0.001(3)
N3 0.013(4) 0.024(4) 0.017(4) -0.003(4) 0.003(3) -0.001(3)
O4 0.011(4) 0.035(5) 0.027(5) -0.016(4) 0.000(4) 0.000(4)
N1 0.009(5) 0.026(6) 0.019(6) -0.007(5) 0.005(5) -0.005(5)
C1 0.010(6) 0.022(7) 0.024(8) -0.007(6) 0.006(5) -0.003(5)
C3 0.015(6) 0.024(7) 0.008(6) -0.008(5) 0.001(5) 0.004(6)
C4 0.016(7) 0.034(9) 0.041(10) -0.024(8) -0.001(7) 0.010(7)
C2 0.011(6) 0.025(8) 0.015(7) -0.003(6) 0.008(5) -0.006(6)
O7 0.079(13) 0.066(13) 0.027(9) -0.009(9) 0.018(9) -0.048(11)
O8 0.036(11) 0.036(11) 0.034(11) 0.000(5) 0.009(5) 0.000(5)

loop_
_atom_type_symbol
_atom_type_description
_atom_type_scat_dispersion_real
_atom_type_scat_dispersion_imag
_atom_type_scat_source
C C 0.0033 0.0016 'International Tables Vol C Tables 4.2.6.8 and 6.1.1.4'
H H 0.0000 0.0000 'International Tables Vol C Tables 4.2.6.8 and 6.1.1.4'
Cl Cl 0.1484 0.1585 'International Tables Vol C Tables 4.2.6.8 and 6.1.1.4'
Cu Cu 0.3201 1.2651 'International Tables Vol C Tables 4.2.6.8 and 6.1.1.4'
Er Er -0.2586 4.9576 'International Tables Vol C Tables 4.2.6.8 and 6.1.1.4'
N N 0.0061 0.0033 'International Tables Vol C Tables 4.2.6.8 and 6.1.1.4'
O O 0.0106 0.0060 'International Tables Vol C Tables 4.2.6.8 and 6.1.1.4'

loop_
_geom_angle_atom_site_label_1
_geom_angle_atom_site_label_2
_geom_angle_atom_site_label_3
_geom_angle
_geom_angle_site_symmetry_1
_geom_angle_site_symmetry_3
O3 Er1 O3 97.3(6) 2_657 .
O3 Er1 O6 91.7(4) 2_657 2_657
O3 Er1 O6 146.1(4) . 2_657
O3 Er1 O6 146.1(4) 2_657 .
O3 Er1 O6 91.7(4) . .
O6 Er1 O6 98.9(5) 2_657 .
O3 Er1 O2 70.4(4) 2_657 .
O3 Er1 O2 78.6(4) . .
O6 Er1 O2 73.8(3) 2_657 .
O6 Er1 O2 143.4(3) . .
O3 Er1 O2 78.6(4) 2_657 2_657
O3 Er1 O2 70.4(4) . 2_657
O6 Er1 O2 143.4(3) 2_657 2_657
O6 Er1 O2 73.8(3) . 2_657
O2 Er1 O2 132.4(5) . 2_657
O3 Er1 O5 78.1(4) 2_657 .
O3 Er1 O5 142.7(4) . .
O6 Er1 O5 71.1(3) 2_657 .
O6 Er1 O5 75.2(4) . .
O2 Er1 O5 131.4(4) . .
O2 Er1 O5 72.4(4) 2_657 .
O3 Er1 O5 142.7(4) 2_657 2_657
O3 Er1 O5 78.1(4) . 2_657
O6 Er1 O5 75.2(4) 2_657 2_657
O6 Er1 O5 71.1(3) . 2_657
O2 Er1 O5 72.4(4) . 2_657
O2 Er1 O5 131.4(4) 2_657 2_657
O5 Er1 O5 127.1(6) . 2_657
N1 Cu1 O1 81.9(4) . .
N1 Cu1 N2 95.5(4) . 3_666
O1 Cu1 N2 176.2(4) . 3_666
N1 Cu1 N3 142.7(5) . 4_565
O1 Cu1 N3 93.3(4) . 4_565
N2 Cu1 N3 90.5(4) 3_666 4_565
N1 Cu1 Cl1 126.5(4) . .
O1 Cu1 Cl1 91.4(3) . .
N2 Cu1 Cl1 88.0(3) 3_666 .
N3 Cu1 Cl1 90.4(3) 4_565 .
Cu1 Cl1 Cu1 85.40(17) . 2_556
C4 O3 Er1 150.2(11) . .
Er1 O5 H5A 111.8 . .
Er1 O5 H5B 110.9 . .
H5A O5 H5B 107.2 . .
C1 O1 Cu1 115.7(8) . .
Er1 O6 H6A 110.2 . .
Er1 O6 H6B 109.8 . .
H6A O6 H6B 108.8 . .
C1 O2 Er1 145.1(9) . .
N3 N2 N1 110.0(10) . .
N3 N2 Cu1 122.9(8) . 3_666
N1 N2 Cu1 127.1(8) . 3_666
N2 N3 C3 107.9(10) . .
N2 N3 Cu1 119.1(8) . 4_665
C3 N3 Cu1 131.0(9) . 4_665
N2 N1 C2 108.4(10) . .
N2 N1 Cu1 137.0(9) . .
C2 N1 Cu1 114.1(9) . .
O2 C1 O1 123.6(12) . .
O2 C1 C2 122.4(12) . .
O1 C1 C2 114.0(11) . .
N3 C3 C2 106.4(11) . .
N3 C3 C4 119.7(11) . .
C2 C3 C4 133.9(12) . .
O4 C4 O3 126.9(14) . .
O4 C4 C3 117.6(13) . .
O3 C4 C3 115.6(12) . .
N1 C2 C3 107.3(11) . .
N1 C2 C1 114.0(11) . .
C3 C2 C1 138.7(12) . .
O7 O8 O8 89(4) . 3_676

loop_
_geom_bond_atom_site_label_1
_geom_bond_atom_site_label_2
_geom_bond_distance
_geom_bond_site_symmetry_2
Er1 O3 2.237(10) 2_657
Er1 O3 2.237(10) .
Er1 O6 2.322(9) 2_657
Er1 O6 2.322(9) .
Er1 O2 2.409(9) .
Er1 O2 2.409(9) 2_657
Er1 O5 2.420(11) .
Er1 O5 2.420(10) 2_657
Cu1 N1 1.956(11) .
Cu1 O1 1.971(9) .
Cu1 N2 1.988(10) 3_666
Cu1 N3 2.073(11) 4_565
Cu1 Cl1 2.532(4) .
Cl1 Cu1 2.532(4) 2_556
O3 C4 1.246(18) .
O5 H5A 0.8936 .
O5 H5B 0.8911 .
O1 C1 1.285(15) .
O6 H6A 0.8631 .
O6 H6B 0.8627 .
O2 C1 1.242(16) .
N2 N3 1.309(14) .
N2 N1 1.314(14) .
N2 Cu1 1.988(10) 3_666
N3 C3 1.358(16) .
N3 Cu1 2.073(11) 4_665
O4 C4 1.232(17) .
N1 C2 1.334(17) .
C1 C2 1.504(18) .
C3 C2 1.368(18) .
C3 C4 1.525(19) .
O7 O8 1.49(5) .
O8 O8 1.55(9) 3_676
